data_1557816
loop_
_publ_author_name
'Li, Yin-Xiang'
'Dong, Xue-Mei'
'Yu, Meng-Na'
'Liu, Wei'
'Nie, Yi-Jie'
'Eginligil, Mustafa'
'Liu, Ju-Qing'
'Jiang, Wen-Jie'
'Wang, Xiao-Jing'
'Xu, Chun-Xiang'
'Xie, Ling-Hai'
'Huang, Wei'

_publ_section_title
;
 Enhanced emission in organic nanocrystals via asymmetrical design of
 spirocyclic aromatic hydrocarbons.
;
_journal_issue 18
_journal_name_full Nanoscale
_journal_page_first 9964
_journal_page_last 9968
_journal_paper_doi 10.1039/d0nr01436b
_journal_volume 12
_journal_year 2020
_chemical_formula_moiety 'C81 H68 N4 O9'
_chemical_formula_sum 'C81 H68 N4 O9'
_chemical_formula_weight 1241.39
_space_group_crystal_system triclinic
_space_group_IT_number 2
_space_group_name_Hall '-P 1'
_space_group_name_H-M_alt 'P -1'
_atom_sites_solution_hydrogens geom
_atom_sites_solution_primary dual
_audit_creation_date 2018-09-26
_audit_creation_method
;
Olex2 1.2-alpha
(compiled 2017.05.22 svn.r3414 for OlexSys, GUI svn.r5347)
;
_audit_update_record
;
2019-04-19 deposited with the CCDC.	2020-04-17 downloaded from the CCDC.
;
_cell_angle_alpha 68.742(12)
_cell_angle_beta 80.019(13)
_cell_angle_gamma 71.824(14)
_cell_formula_units_Z 2
_cell_length_a 10.556(2)
_cell_length_b 16.360(3)
_cell_length_c 20.984(3)
_cell_measurement_reflns_used 9868
_cell_measurement_temperature 173.0
_cell_measurement_theta_max 68.25
_cell_measurement_theta_min 3.12
_cell_volume 3201.3(10)
_computing_cell_refinement 'SAINT V8.38A (?, 2016)'
_computing_data_reduction 'SAINT V8.38A (?, 2016)'
_computing_molecular_graphics 'Olex2 (Dolomanov et al., 2009)'
_computing_publication_material 'Olex2 (Dolomanov et al., 2009)'
_computing_structure_refinement 'ShelXL (Sheldrick, 2015)'
_computing_structure_solution 'ShelXT (Sheldrick, 2015)'
_diffrn_ambient_temperature 173.0
_diffrn_measured_fraction_theta_full 0.960
_diffrn_measured_fraction_theta_max 0.956
_diffrn_measurement_device_type 'Bruker APEX-II CCD'
_diffrn_measurement_method '\f and \w scans'
_diffrn_radiation_type CuK\a
_diffrn_radiation_wavelength 1.54178
_diffrn_reflns_av_R_equivalents 0.0586
_diffrn_reflns_av_unetI/netI 0.0328
_diffrn_reflns_Laue_measured_fraction_full 0.960
_diffrn_reflns_Laue_measured_fraction_max 0.956
_diffrn_reflns_limit_h_max 12
_diffrn_reflns_limit_h_min -12
_diffrn_reflns_limit_k_max 19
_diffrn_reflns_limit_k_min -19
_diffrn_reflns_limit_l_max 25
_diffrn_reflns_limit_l_min -23
_diffrn_reflns_number 93507
_diffrn_reflns_point_group_measured_fraction_full 0.960
_diffrn_reflns_point_group_measured_fraction_max 0.956
_diffrn_reflns_theta_full 67.679
_diffrn_reflns_theta_max 68.459
_diffrn_reflns_theta_min 2.264
_diffrn_standards_number 0
_exptl_absorpt_coefficient_mu 0.672
_exptl_absorpt_correction_T_max 0.7531
_exptl_absorpt_correction_T_min 0.6667
_exptl_absorpt_correction_type multi-scan
_exptl_absorpt_process_details
;
SADABS-2016/2 (Bruker,2016/2) was used for absorption correction.
wR2(int) was 0.1328 before and 0.0764 after correction.
The Ratio of minimum to maximum transmission is 0.8853.
The \l/2 correction factor is Not present.
;
_exptl_crystal_colour yellow
_exptl_crystal_colour_primary yellow
_exptl_crystal_density_diffrn 1.288
_exptl_crystal_description needle
_exptl_crystal_F_000 1308
_exptl_crystal_preparation Luminescent
_exptl_crystal_size_max 0.12
_exptl_crystal_size_mid 0.1
_exptl_crystal_size_min 0.07
_refine_diff_density_max 1.410
_refine_diff_density_min -0.372
_refine_diff_density_rms 0.062
_refine_ls_extinction_method none
_refine_ls_goodness_of_fit_ref 1.190
_refine_ls_hydrogen_treatment constr
_refine_ls_matrix_type full
_refine_ls_number_parameters 855
_refine_ls_number_reflns 11255
_refine_ls_number_restraints 0
_refine_ls_restrained_S_all 1.190
_refine_ls_R_factor_all 0.1074
_refine_ls_R_factor_gt 0.0917
_refine_ls_shift/su_max 0.000
_refine_ls_shift/su_mean 0.000
_refine_ls_structure_factor_coef Fsqd
_refine_ls_weighting_details 'w=1/[\s^2^(Fo^2^)+(0.0148P)^2^+9.2470P] where P=(Fo^2^+2Fc^2^)/3'
_refine_ls_weighting_scheme calc
_refine_ls_wR_factor_gt 0.1725
_refine_ls_wR_factor_ref 0.1796
_reflns_Friedel_coverage 0.000
_reflns_number_gt 9385
_reflns_number_total 11255
_reflns_threshold_expression 'I > 2\s(I)'
_cod_data_source_file d0nr01436b2.cif
_cod_data_source_block t
_cod_depositor_comments 'Adding full bibliography for 1557815--1557816.cif.'
_cod_original_cell_volume 3201.5(10)
_cod_database_code 1557816
_shelx_shelxl_version_number 2016/6
_shelx_space_group_comment
;
The symmetry employed for this shelxl refinement is uniquely defined
by the following loop, which should always be used as a source of
symmetry information in preference to the above space-group names.
They are only intended as comments.
;
_olex2_refinement_description
;
1. Fixed Uiso
 At 1.2 times of:
  All C(H) groups
 At 1.5 times of:
  All C(H,H,H) groups
2.a Aromatic/amide H refined with riding coordinates:
 C00H(H00H), C00K(H00K), C00L(H00L), C00N(H00N), C00Q(H00Q), C00X(H00X),
 C00Z(H00Z), C011(H011), C012(H012), C015(H015), C017(H017), C018(H018),
 C01A(H01A), C01D(H01D), C01E(H01E), C01G(H01G), C01H(H01H), C01K(H01K),
 C01L(H01L), C01M(H01M), C01N(H01N), C01O(H01O), C01P(H01P), C01Q(H01Q),
 C01R(H01R), C01S(H01S), C01U(H01U), C01V(H01V), C01W(H01W), C01Y(H01Y),
 C01Z(H01Z), C020(H020), C021(H021), C022(H022), C023(H023), C024(H024),
 C025(H025), C026(H026), C027(H027), C028(H028), C02A(H02A), C02D(H02E),
 C02E(H02F), C02I(H02P)
2.b Idealised Me refined as rotating group:
 C02C(H02B,H02C,H02D), C02F(H02G,H02H,H02I), C02G(H02J,H02K,H02L), C02H(H02M,
 H02N,H02O), C02J(H02Q,H02R,H02S), C02K(H02T,H02U,H02V), C02L(H02W,H02X,H02Y),
 C02M(H02Z,H,HA)
;
_olex2_submission_special_instructions 'No special instructions were received'

loop_
_space_group_symop_operation_xyz
'x, y, z'
'-x, -y, -z'

loop_
_atom_site_label
_atom_site_type_symbol
_atom_site_fract_x
_atom_site_fract_y
_atom_site_fract_z
_atom_site_U_iso_or_equiv
_atom_site_adp_type
_atom_site_occupancy
_atom_site_site_symmetry_order
_atom_site_calc_flag
_atom_site_refinement_flags_posn
_atom_site_refinement_flags_adp
_atom_site_refinement_flags_occupancy
_atom_site_disorder_assembly
_atom_site_disorder_group
O001 O 0.4590(3) -0.11768(19) 1.09183(14) 0.0416(7) Uani 1 1 d . . . . .
O002 O 0.3384(3) 0.4970(2) 0.20410(14) 0.0445(7) Uani 1 1 d . . . . .
O003 O 0.0716(3) 0.23668(19) 0.66695(14) 0.0391(7) Uani 1 1 d . . . . .
O004 O 1.1893(3) -0.0160(2) 0.65999(17) 0.0474(8) Uani 1 1 d . . . . .
O005 O 0.3970(3) 0.7928(2) 0.51548(17) 0.0482(8) Uani 1 1 d . . . . .
O006 O -0.3194(3) 0.6694(2) 0.99477(15) 0.0536(9) Uani 1 1 d . . . . .
O007 O 0.3554(3) -0.1845(2) 0.78888(18) 0.0537(9) Uani 1 1 d . . . . .
N008 N 0.6389(3) 0.0744(2) 0.72660(17) 0.0306(7) Uani 1 1 d . . . . .
O009 O -0.3297(3) 0.3764(2) 1.08600(18) 0.0557(9) Uani 1 1 d . . . . .
N00A N 0.2548(3) 0.5184(2) 0.46855(16) 0.0325(7) Uani 1 1 d . . . . .
N00B N 0.0488(3) 0.1640(2) 0.94727(16) 0.0342(8) Uani 1 1 d . . . . .
N00C N -0.0248(3) 0.6300(2) 0.75458(16) 0.0362(8) Uani 1 1 d . . . . .
O00D O -0.2264(4) 0.9184(2) 0.52387(18) 0.0715(11) Uani 1 1 d . . . . .
C00E C 0.0514(4) 0.1884(2) 0.87444(19) 0.0266(8) Uani 1 1 d . . . . .
C00F C 0.7792(3) 0.0525(2) 0.70840(19) 0.0271(8) Uani 1 1 d . . . . .
C00G C 0.5714(3) 0.0057(2) 0.7428(2) 0.0264(8) Uani 1 1 d . . . . .
C00H C 0.1188(4) 0.2509(2) 0.83247(18) 0.0271(8) Uani 1 1 d . . . . .
H00H H 0.158131 0.280818 0.851755 0.032 Uiso 1 1 calc R . . . .
C00I C 0.5697(4) 0.1611(2) 0.73162(19) 0.0267(8) Uani 1 1 d . . . . .
C00J C 0.0927(4) 0.5573(2) 0.75403(19) 0.0290(8) Uani 1 1 d . . . . .
C00K C 0.2180(4) 0.5786(3) 0.2828(2) 0.0315(9) Uani 1 1 d . . . . .
H00K H 0.164769 0.625669 0.248178 0.038 Uiso 1 1 calc R . . . .
C00L C 0.0882(4) 0.4863(2) 0.73402(19) 0.0290(8) Uani 1 1 d . . . . .
H00L H 0.006678 0.486629 0.720477 0.035 Uiso 1 1 calc R . . . .
C00M C 0.2766(4) 0.5143(3) 0.40029(19) 0.0281(8) Uani 1 1 d . . . . .
C00N C 0.8641(4) -0.0277(3) 0.7474(2) 0.0305(9) Uani 1 1 d . . . . .
H00N H 0.828133 -0.068493 0.785847 0.037 Uiso 1 1 calc R . . . .
C00O C -0.0642(4) 0.7010(2) 0.69147(19) 0.0296(9) Uani 1 1 d . . . . .
C00P C 0.3630(4) 0.2807(3) 0.72514(19) 0.0297(9) Uani 1 1 d . . . . .
C00Q C 0.4339(4) 0.1983(3) 0.71773(19) 0.0300(8) Uani 1 1 d . . . . .
H00Q H 0.390709 0.165896 0.703009 0.036 Uiso 1 1 calc R . . . .
C00R C -0.0509(4) 0.2194(3) 0.98129(19) 0.0309(9) Uani 1 1 d . . . . .
C00S C 0.3658(4) 0.7260(3) 0.5005(2) 0.0335(9) Uani 1 1 d . . . . .
C00T C 0.1499(4) 0.0905(3) 0.98328(19) 0.0291(8) Uani 1 1 d . . . . .
C00U C 0.1290(4) 0.2702(2) 0.7605(2) 0.0312(9) Uani 1 1 d . . . . .
C00V C 0.3592(4) -0.0516(3) 1.0527(2) 0.0313(9) Uani 1 1 d . . . . .
C00W C 0.2109(4) 0.4480(3) 0.52092(19) 0.0308(9) Uani 1 1 d . . . . .
C00X C 0.9695(4) 0.0896(3) 0.6339(2) 0.0328(9) Uani 1 1 d . . . . .
H00X H 1.005390 0.129362 0.594600 0.039 Uiso 1 1 calc R . . . .
C00Y C 1.0533(4) 0.0104(3) 0.6742(2) 0.0330(9) Uani 1 1 d . . . . .
C00Z C -0.0750(4) 0.5659(2) 0.8777(2) 0.0314(9) Uani 1 1 d . . . . .
H00Z H -0.010829 0.510018 0.878310 0.038 Uiso 1 1 calc R . . . .
C010 C 0.2006(4) 0.4151(3) 0.73349(19) 0.0301(9) Uani 1 1 d . . . . .
C011 C 0.4765(4) -0.0060(2) 0.7983(2) 0.0294(8) Uani 1 1 d . . . . .
H011 H 0.459870 0.030353 0.826951 0.035 Uiso 1 1 calc R . . . .
C012 C 0.3538(4) -0.0306(3) 0.9834(2) 0.0332(9) Uani 1 1 d . . . . .
H012 H 0.420736 -0.064384 0.959036 0.040 Uiso 1 1 calc R . . . .
C013 C 0.3123(4) 0.5065(3) 0.26757(19) 0.0309(9) Uani 1 1 d . . . . .
C014 C -0.0944(4) 0.6383(2) 0.8162(2) 0.0297(8) Uani 1 1 d . . . . .
C015 C 1.0004(4) -0.0486(3) 0.7306(2) 0.0318(9) Uani 1 1 d . . . . .
H015 H 1.057622 -0.103232 0.757761 0.038 Uiso 1 1 calc R . . . .
C016 C 0.2909(4) 0.5881(2) 0.48043(18) 0.0285(8) Uani 1 1 d . . . . .
C017 C 0.2501(4) 0.0404(3) 0.94888(19) 0.0326(9) Uani 1 1 d . . . . .
H017 H 0.247883 0.054931 0.900892 0.039 Uiso 1 1 calc R . . . .
C018 C 0.8327(4) 0.1107(3) 0.6513(2) 0.0311(9) Uani 1 1 d . . . . .
H018 H 0.775465 0.165237 0.624065 0.037 Uiso 1 1 calc R . . . .
C019 C 0.1856(4) 0.3543(3) 0.64007(19) 0.0340(10) Uani 1 1 d . . . . .
C01A C 0.3999(4) 0.6178(3) 0.44290(19) 0.0323(9) Uani 1 1 d . . . . .
H01A H 0.450441 0.590138 0.410343 0.039 Uiso 1 1 calc R . . . .
C01B C 0.0663(4) 0.2237(3) 0.73626(19) 0.0310(9) Uani 1 1 d . . . . .
C01C C 0.4225(4) 0.3289(3) 0.74582(19) 0.0325(9) Uani 1 1 d . . . . .
C01D C 0.2016(4) 0.5817(3) 0.3490(2) 0.0320(9) Uani 1 1 d . . . . .
H01D H 0.137146 0.631513 0.359082 0.038 Uiso 1 1 calc R . . . .
C01E C 0.5971(4) -0.0507(3) 0.7031(2) 0.0329(9) Uani 1 1 d . . . . .
H01E H 0.662226 -0.044171 0.665547 0.039 Uiso 1 1 calc R . . . .
C01F C 0.1213(4) 0.3086(3) 0.6188(2) 0.0334(9) Uani 1 1 d . . . . .
C01G C 0.4359(4) 0.6868(3) 0.4522(2) 0.0344(9) Uani 1 1 d . . . . .
H01G H 0.509093 0.707328 0.425282 0.041 Uiso 1 1 calc R . . . .
C01H C 0.2182(4) 0.6304(3) 0.5277(2) 0.0334(9) Uani 1 1 d . . . . .
H01H H 0.141799 0.612556 0.552944 0.040 Uiso 1 1 calc R . . . .
C01I C 0.2142(4) 0.3309(3) 0.71409(19) 0.0310(9) Uani 1 1 d . . . . .
C01J C 0.3193(4) 0.4139(3) 0.75148(19) 0.0324(9) Uani 1 1 d . . . . .
C01K C 0.3907(4) 0.4389(3) 0.3192(2) 0.0378(10) Uani 1 1 d . . . . .
H01K H 0.457301 0.390002 0.308906 0.045 Uiso 1 1 calc R . . . .
C01L C 0.5547(4) 0.2964(3) 0.7594(2) 0.0370(10) Uani 1 1 d . . . . .
H01L H 0.595577 0.330107 0.774013 0.044 Uiso 1 1 calc R . . . .
C01M C 0.6302(4) 0.2112(3) 0.7514(2) 0.0344(9) Uani 1 1 d . . . . .
H01M H 0.722440 0.188803 0.759589 0.041 Uiso 1 1 calc R . . . .
C01N C -0.2800(4) 0.2720(3) 1.0206(2) 0.0407(10) Uani 1 1 d . . . . .
H01N H -0.371139 0.273189 1.022874 0.049 Uiso 1 1 calc R . . . .
C01O C -0.1897(4) 0.7197(3) 0.8175(2) 0.0369(10) Uani 1 1 d . . . . .
H01O H -0.205297 0.770377 0.776454 0.044 Uiso 1 1 calc R . . . .
C01P C 0.2563(4) 0.6977(3) 0.5379(2) 0.0380(10) Uani 1 1 d . . . . .
H01P H 0.207109 0.724974 0.570891 0.046 Uiso 1 1 calc R . . . .
C01Q C 0.2589(4) -0.0036(3) 1.0879(2) 0.0377(10) Uani 1 1 d . . . . .
H01Q H 0.261315 -0.018802 1.135966 0.045 Uiso 1 1 calc R . . . .
C01R C 0.1553(4) 0.0663(3) 1.05402(19) 0.0356(9) Uani 1 1 d . . . . .
H01R H 0.086914 0.098179 1.079085 0.043 Uiso 1 1 calc R . . . .
C01S C 0.4070(4) -0.0696(3) 0.8120(2) 0.0368(10) Uani 1 1 d . . . . .
H01S H 0.341677 -0.076185 0.849437 0.044 Uiso 1 1 calc R . . . .
C01T C -0.2412(4) 0.6541(3) 0.9383(2) 0.0370(10) Uani 1 1 d . . . . .
C01U C 0.2330(4) 0.4257(3) 0.5887(2) 0.0339(9) Uani 1 1 d . . . . .
H01U H 0.279815 0.457973 0.601367 0.041 Uiso 1 1 calc R . . . .
C01V C 0.3722(4) 0.4426(3) 0.3847(2) 0.0358(9) Uani 1 1 d . . . . .
H01V H 0.425215 0.395760 0.419487 0.043 Uiso 1 1 calc R . . . .
C01W C 0.3298(4) 0.4818(3) 0.7718(2) 0.0374(10) Uani 1 1 d . . . . .
H01W H 0.412911 0.479986 0.784582 0.045 Uiso 1 1 calc R . . . .
C01X C 0.4320(4) -0.1242(3) 0.7712(2) 0.0371(10) Uani 1 1 d . . . . .
C01Y C -0.1109(4) 0.3234(3) 1.0455(2) 0.0422(10) Uani 1 1 d . . . . .
H01Y H -0.085802 0.358562 1.066092 0.051 Uiso 1 1 calc R . . . .
C01Z C -0.1473(4) 0.5734(3) 0.9380(2) 0.0360(9) Uani 1 1 d . . . . .
H01Z H -0.132230 0.523104 0.979298 0.043 Uiso 1 1 calc R . . . .
C020 C -0.0664(4) 0.8508(3) 0.6120(2) 0.0411(10) Uani 1 1 d . . . . .
H020 H -0.032753 0.902724 0.596617 0.049 Uiso 1 1 calc R . . . .
C021 C -0.1829(4) 0.2190(3) 0.9871(2) 0.0361(9) Uani 1 1 d . . . . .
H021 H -0.207804 0.182105 0.968116 0.043 Uiso 1 1 calc R . . . .
C022 C 0.1408(4) 0.3989(3) 0.5038(2) 0.0388(10) Uani 1 1 d . . . . .
H022 H 0.122691 0.414728 0.457408 0.047 Uiso 1 1 calc R . . . .
C023 C -0.2608(4) 0.7270(3) 0.8778(2) 0.0406(10) Uani 1 1 d . . . . .
H023 H -0.324183 0.782919 0.877777 0.049 Uiso 1 1 calc R . . . .
C024 C -0.0177(4) 0.7774(3) 0.6688(2) 0.0360(9) Uani 1 1 d . . . . .
H024 H 0.049128 0.779814 0.692627 0.043 Uiso 1 1 calc R . . . .
C025 C 0.5291(4) -0.1162(3) 0.7177(2) 0.0374(10) Uani 1 1 d . . . . .
H025 H 0.549150 -0.155347 0.690987 0.045 Uiso 1 1 calc R . . . .
C026 C 0.0024(4) 0.1610(3) 0.7789(2) 0.0399(10) Uani 1 1 d . . . . .
H026 H -0.035888 0.129607 0.760602 0.048 Uiso 1 1 calc R . . . .
C027 C -0.0061(4) 0.1439(3) 0.8471(2) 0.0397(10) Uani 1 1 d . . . . .
H027 H -0.051821 0.100949 0.876680 0.048 Uiso 1 1 calc R . . . .
C028 C 0.0984(4) 0.3285(3) 0.5531(2) 0.0377(10) Uani 1 1 d . . . . .
H028 H 0.053637 0.294695 0.540903 0.045 Uiso 1 1 calc R . . . .
C029 C -0.2433(4) 0.3229(3) 1.0506(2) 0.0407(10) Uani 1 1 d . . . . .
C02A C -0.0155(4) 0.2727(3) 1.0104(2) 0.0383(10) Uani 1 1 d . . . . .
H02A H 0.074869 0.274234 1.006072 0.046 Uiso 1 1 calc R . . . .
C02B C -0.1642(5) 0.8475(3) 0.5780(2) 0.0446(11) Uani 1 1 d . . . . .
C02C C 0.5500(4) -0.1784(3) 1.0599(2) 0.0429(11) Uani 1 1 d . . . . .
H02B H 0.599900 -0.144206 1.020965 0.064 Uiso 1 1 calc GR . . . .
H02C H 0.500448 -0.207827 1.043720 0.064 Uiso 1 1 calc GR . . . .
H02D H 0.612552 -0.224851 1.093083 0.064 Uiso 1 1 calc GR . . . .
C02D C 0.2141(4) 0.5557(3) 0.7738(2) 0.0402(10) Uani 1 1 d . . . . .
H02E H 0.219495 0.603103 0.788302 0.048 Uiso 1 1 calc R . . . .
C02E C -0.1581(5) 0.6974(3) 0.6554(2) 0.0484(12) Uani 1 1 d . . . . .
H02F H -0.189365 0.644490 0.669698 0.058 Uiso 1 1 calc R . . . .
C02F C 1.2566(4) 0.0541(3) 0.6354(3) 0.0495(12) Uani 1 1 d . . . . .
H02G H 1.221141 0.098264 0.592169 0.074 Uiso 1 1 calc GR . . . .
H02H H 1.352500 0.027109 0.627921 0.074 Uiso 1 1 calc GR . . . .
H02I H 1.242437 0.084917 0.669359 0.074 Uiso 1 1 calc GR . . . .
C02G C 0.2621(5) 0.5670(4) 0.1504(2) 0.0544(13) Uani 1 1 d . . . . .
H02J H 0.288028 0.552214 0.107867 0.082 Uiso 1 1 calc GR . . . .
H02K H 0.279096 0.625251 0.143747 0.082 Uiso 1 1 calc GR . . . .
H02L H 0.166818 0.571745 0.162623 0.082 Uiso 1 1 calc GR . . . .
C02H C 0.5000(5) 0.8297(4) 0.4723(3) 0.0556(13) Uani 1 1 d . . . . .
H02M H 0.474383 0.856771 0.424807 0.083 Uiso 1 1 calc GR . . . .
H02N H 0.583540 0.781096 0.475178 0.083 Uiso 1 1 calc GR . . . .
H02O H 0.512706 0.876704 0.487221 0.083 Uiso 1 1 calc GR . . . .
C02I C -0.2073(6) 0.7699(3) 0.5986(3) 0.0591(14) Uani 1 1 d . . . . .
H02P H -0.271231 0.766401 0.573667 0.071 Uiso 1 1 calc R . . . .
C02J C -0.3010(6) 0.5963(3) 1.0578(2) 0.0622(15) Uani 1 1 d . . . . .
H02Q H -0.314398 0.542639 1.052367 0.093 Uiso 1 1 calc GR . . . .
H02R H -0.365713 0.613910 1.093286 0.093 Uiso 1 1 calc GR . . . .
H02S H -0.210110 0.581943 1.071280 0.093 Uiso 1 1 calc GR . . . .
C02K C -0.4686(5) 0.3809(4) 1.0899(3) 0.0675(16) Uani 1 1 d . . . . .
H02T H -0.500753 0.408119 1.043720 0.101 Uiso 1 1 calc GR . . . .
H02U H -0.519670 0.418433 1.118019 0.101 Uiso 1 1 calc GR . . . .
H02V H -0.480268 0.319360 1.110718 0.101 Uiso 1 1 calc GR . . . .
C02L C -0.1905(7) 1.0011(3) 0.5031(3) 0.079(2) Uani 1 1 d . . . . .
H02W H -0.242658 1.045673 0.464717 0.118 Uiso 1 1 calc GR . . . .
H02X H -0.095038 0.990225 0.488575 0.118 Uiso 1 1 calc GR . . . .
H02Y H -0.208830 1.024632 0.541474 0.118 Uiso 1 1 calc GR . . . .
C02M C 0.3726(7) -0.2376(4) 0.7460(3) 0.0764(18) Uani 1 1 d . . . . .
H02Z H 0.352863 -0.197247 0.699124 0.115 Uiso 1 1 calc GR . . . .
H H 0.311704 -0.276687 0.762979 0.115 Uiso 1 1 calc GR . . . .
HA H 0.465063 -0.275596 0.746171 0.115 Uiso 1 1 calc GR . . . .

loop_
_atom_site_aniso_label
_atom_site_aniso_U_11
_atom_site_aniso_U_22
_atom_site_aniso_U_33
_atom_site_aniso_U_23
_atom_site_aniso_U_13
_atom_site_aniso_U_12
O001 0.0433(17) 0.0407(17) 0.0309(15) -0.0104(13) -0.0092(13) 0.0042(13)
O002 0.0549(19) 0.0482(18) 0.0313(16) -0.0203(14) -0.0042(14) -0.0060(15)
O003 0.0472(17) 0.0417(17) 0.0347(16) -0.0135(13) -0.0029(13) -0.0199(14)
O004 0.0201(14) 0.0476(18) 0.066(2) -0.0187(16) 0.0030(13) -0.0001(13)
O005 0.0523(19) 0.0412(18) 0.056(2) -0.0214(16) 0.0010(15) -0.0159(15)
O006 0.068(2) 0.0403(18) 0.0304(16) -0.0078(14) 0.0053(15) 0.0071(16)
O007 0.062(2) 0.0372(17) 0.073(2) -0.0238(17) 0.0057(18) -0.0281(16)
N008 0.0192(15) 0.0230(16) 0.049(2) -0.0160(15) -0.0011(14) -0.0013(13)
O009 0.0471(19) 0.049(2) 0.069(2) -0.0335(18) 0.0078(17) 0.0000(15)
N00A 0.0406(19) 0.0334(18) 0.0233(17) -0.0077(14) 0.0041(14) -0.0151(15)
N00B 0.0301(17) 0.0349(19) 0.0239(17) -0.0030(14) 0.0028(13) -0.0008(14)
N00C 0.049(2) 0.0216(17) 0.0274(17) -0.0096(14) -0.0038(15) 0.0078(15)
O00D 0.099(3) 0.050(2) 0.044(2) 0.0010(17) -0.030(2) 0.003(2)
C00E 0.0236(18) 0.027(2) 0.0263(19) -0.0089(16) -0.0036(15) -0.0025(15)
C00F 0.0207(18) 0.028(2) 0.034(2) -0.0146(17) -0.0029(15) -0.0029(15)
C00G 0.0221(18) 0.0189(18) 0.039(2) -0.0118(16) -0.0049(16) -0.0019(14)
C00H 0.030(2) 0.028(2) 0.0214(18) -0.0112(16) 0.0011(15) -0.0032(16)
C00I 0.031(2) 0.0205(18) 0.0267(19) -0.0097(15) 0.0001(15) -0.0035(15)
C00J 0.029(2) 0.0238(19) 0.027(2) -0.0036(16) -0.0032(16) -0.0022(16)
C00K 0.0245(19) 0.035(2) 0.028(2) -0.0062(17) -0.0032(16) -0.0040(16)
C00L 0.030(2) 0.0221(19) 0.028(2) -0.0066(16) 0.0036(16) -0.0021(15)
C00M 0.0287(19) 0.032(2) 0.0234(19) -0.0089(16) 0.0018(15) -0.0097(16)
C00N 0.028(2) 0.028(2) 0.031(2) -0.0090(17) -0.0030(16) -0.0011(16)
C00O 0.037(2) 0.0211(19) 0.027(2) -0.0108(16) -0.0069(16) 0.0035(16)
C00P 0.031(2) 0.025(2) 0.0251(19) -0.0067(16) 0.0057(16) -0.0039(16)
C00Q 0.029(2) 0.0251(19) 0.028(2) -0.0087(16) 0.0009(16) 0.0006(16)
C00R 0.028(2) 0.027(2) 0.029(2) -0.0044(16) 0.0032(16) -0.0049(16)
C00S 0.037(2) 0.026(2) 0.035(2) -0.0073(17) -0.0082(18) -0.0051(17)
C00T 0.030(2) 0.027(2) 0.028(2) -0.0066(16) 0.0008(16) -0.0091(16)
C00U 0.0266(19) 0.0197(19) 0.034(2) -0.0048(16) 0.0028(16) 0.0044(15)
C00V 0.034(2) 0.028(2) 0.030(2) -0.0080(17) -0.0050(16) -0.0056(17)
C00W 0.030(2) 0.027(2) 0.028(2) -0.0073(16) 0.0077(16) -0.0052(16)
C00X 0.031(2) 0.034(2) 0.031(2) -0.0102(17) 0.0011(16) -0.0068(17)
C00Y 0.0211(19) 0.039(2) 0.041(2) -0.0222(19) -0.0013(16) -0.0007(17)
C00Z 0.037(2) 0.0184(18) 0.035(2) -0.0086(16) -0.0089(17) 0.0012(16)
C010 0.030(2) 0.026(2) 0.0240(19) -0.0024(16) 0.0026(15) -0.0018(16)
C011 0.030(2) 0.0249(19) 0.032(2) -0.0134(16) -0.0016(16) -0.0020(16)
C012 0.034(2) 0.035(2) 0.030(2) -0.0141(18) -0.0001(17) -0.0047(17)
C013 0.031(2) 0.036(2) 0.028(2) -0.0139(17) 0.0024(16) -0.0118(17)
C014 0.037(2) 0.0216(19) 0.032(2) -0.0120(16) -0.0060(17) -0.0046(16)
C015 0.028(2) 0.030(2) 0.033(2) -0.0131(17) -0.0070(16) 0.0044(16)
C016 0.033(2) 0.026(2) 0.0223(19) -0.0047(15) -0.0033(15) -0.0049(16)
C017 0.035(2) 0.037(2) 0.0220(19) -0.0083(17) -0.0009(16) -0.0067(18)
C018 0.027(2) 0.031(2) 0.034(2) -0.0128(17) -0.0080(16) -0.0012(16)
C019 0.029(2) 0.034(2) 0.025(2) -0.0117(17) -0.0004(16) 0.0128(17)
C01A 0.035(2) 0.033(2) 0.024(2) -0.0070(17) 0.0023(16) -0.0070(17)
C01B 0.035(2) 0.032(2) 0.0227(19) -0.0154(17) -0.0132(16) 0.0081(17)
C01C 0.027(2) 0.037(2) 0.026(2) -0.0062(17) 0.0034(16) -0.0055(17)
C01D 0.0239(19) 0.032(2) 0.033(2) -0.0086(17) 0.0021(16) -0.0033(16)
C01E 0.0247(19) 0.032(2) 0.041(2) -0.0163(18) -0.0017(17) -0.0009(16)
C01F 0.0250(19) 0.026(2) 0.049(3) -0.0156(19) 0.0022(17) -0.0062(16)
C01G 0.034(2) 0.035(2) 0.027(2) -0.0038(17) -0.0003(17) -0.0088(18)
C01H 0.031(2) 0.033(2) 0.032(2) -0.0099(18) 0.0036(17) -0.0062(17)
C01I 0.030(2) 0.0243(19) 0.029(2) -0.0083(16) 0.0025(16) 0.0023(16)
C01J 0.039(2) 0.028(2) 0.026(2) -0.0060(16) 0.0005(17) -0.0076(17)
C01K 0.040(2) 0.030(2) 0.037(2) -0.0151(18) 0.0006(18) 0.0019(18)
C01L 0.055(3) 0.036(2) 0.031(2) -0.0096(18) -0.0056(19) -0.028(2)
C01M 0.034(2) 0.036(2) 0.035(2) -0.0131(18) 0.0015(17) -0.0124(18)
C01N 0.030(2) 0.048(3) 0.043(3) -0.017(2) 0.0029(18) -0.0095(19)
C01O 0.047(2) 0.021(2) 0.031(2) -0.0043(17) -0.0049(18) 0.0028(18)
C01P 0.038(2) 0.034(2) 0.035(2) -0.0137(19) 0.0042(18) -0.0019(18)
C01Q 0.046(2) 0.038(2) 0.024(2) -0.0091(18) -0.0011(18) -0.0050(19)
C01R 0.037(2) 0.035(2) 0.025(2) -0.0076(17) 0.0052(17) -0.0035(18)
C01S 0.039(2) 0.028(2) 0.041(2) -0.0099(18) 0.0020(18) -0.0112(18)
C01T 0.042(2) 0.033(2) 0.031(2) -0.0122(18) -0.0012(18) -0.0033(18)
C01U 0.035(2) 0.026(2) 0.032(2) -0.0082(17) 0.0031(17) -0.0012(17)
C01V 0.036(2) 0.034(2) 0.030(2) -0.0087(18) -0.0047(17) 0.0001(18)
C01W 0.026(2) 0.051(3) 0.033(2) -0.009(2) -0.0021(17) -0.0115(19)
C01X 0.035(2) 0.026(2) 0.052(3) -0.0136(19) -0.0047(19) -0.0084(17)
C01Y 0.044(3) 0.034(2) 0.055(3) -0.020(2) -0.005(2) -0.012(2)
C01Z 0.044(2) 0.026(2) 0.031(2) -0.0049(17) -0.0116(18) -0.0011(18)
C020 0.046(3) 0.028(2) 0.040(2) -0.0068(19) 0.004(2) -0.0067(19)
C021 0.031(2) 0.041(2) 0.038(2) -0.0157(19) 0.0011(17) -0.0102(18)
C022 0.036(2) 0.037(2) 0.039(2) -0.0108(19) 0.0012(18) -0.0084(19)
C023 0.046(3) 0.029(2) 0.034(2) -0.0123(18) -0.0019(19) 0.0082(19)
C024 0.037(2) 0.033(2) 0.039(2) -0.0127(19) -0.0065(18) -0.0066(18)
C025 0.036(2) 0.029(2) 0.053(3) -0.025(2) -0.005(2) -0.0031(18)
C026 0.034(2) 0.044(3) 0.045(3) -0.015(2) -0.0061(19) -0.012(2)
C027 0.031(2) 0.048(3) 0.046(3) -0.022(2) -0.0039(18) -0.0086(19)
C028 0.037(2) 0.040(2) 0.038(2) -0.0134(19) -0.0042(18) -0.0108(19)
C029 0.042(2) 0.030(2) 0.043(3) -0.0130(19) 0.0020(19) -0.0014(19)
C02A 0.031(2) 0.034(2) 0.047(3) -0.010(2) -0.0011(19) -0.0113(18)
C02B 0.056(3) 0.033(2) 0.032(2) -0.0077(19) -0.008(2) 0.005(2)
C02C 0.040(2) 0.037(2) 0.047(3) -0.014(2) -0.011(2) 0.0007(19)
C02D 0.048(3) 0.034(2) 0.039(2) -0.0072(19) -0.004(2) -0.017(2)
C02E 0.066(3) 0.032(2) 0.052(3) -0.011(2) -0.024(2) -0.013(2)
C02F 0.025(2) 0.065(3) 0.056(3) -0.017(2) -0.002(2) -0.014(2)
C02G 0.063(3) 0.069(3) 0.033(3) -0.021(2) -0.010(2) -0.011(3)
C02H 0.057(3) 0.054(3) 0.065(3) -0.020(3) -0.003(3) -0.029(3)
C02I 0.075(4) 0.049(3) 0.058(3) -0.015(3) -0.038(3) -0.009(3)
C02J 0.081(4) 0.047(3) 0.033(3) -0.006(2) 0.008(2) 0.004(3)
C02K 0.041(3) 0.075(4) 0.074(4) -0.036(3) 0.006(3) 0.009(3)
C02L 0.128(6) 0.033(3) 0.047(3) -0.001(2) -0.007(3) 0.003(3)
C02M 0.095(5) 0.063(4) 0.100(5) -0.044(4) 0.007(4) -0.049(3)

loop_
_atom_type_symbol
_atom_type_description
_atom_type_scat_dispersion_real
_atom_type_scat_dispersion_imag
_atom_type_scat_source
C C 0.0181 0.0091 'International Tables Vol C Tables 4.2.6.8 and 6.1.1.4'
H H 0.0000 0.0000 'International Tables Vol C Tables 4.2.6.8 and 6.1.1.4'
N N 0.0311 0.0180 'International Tables Vol C Tables 4.2.6.8 and 6.1.1.4'
O O 0.0492 0.0322 'International Tables Vol C Tables 4.2.6.8 and 6.1.1.4'

loop_
_geom_angle_atom_site_label_1
_geom_angle_atom_site_label_2
_geom_angle_atom_site_label_3
_geom_angle
_geom_angle_site_symmetry_1
_geom_angle_site_symmetry_3
_geom_angle_publ_flag
C00V O001 C02C 116.3(3) . . ?
C013 O002 C02G 116.9(3) . . ?
C01B O003 C01F 119.3(3) . . ?
C00Y O004 C02F 116.9(3) . . ?
C00S O005 C02H 116.6(3) . . ?
C01T O006 C02J 117.0(3) . . ?
C01X O007 C02M 116.9(4) . . ?
C00G N008 C00F 118.7(3) . . ?
C00I N008 C00F 120.6(3) . . ?
C00I N008 C00G 120.6(3) . . ?
C029 O009 C02K 116.7(4) . . ?
C00W N00A C00M 117.9(3) . . ?
C00W N00A C016 123.8(3) . . ?
C016 N00A C00M 118.0(3) . . ?
C00E N00B C00R 119.2(3) . . ?
C00T N00B C00E 119.4(3) . . ?
C00T N00B C00R 121.3(3) . . ?
C00J N00C C00O 119.2(3) . . ?
C014 N00C C00J 121.3(3) . . ?
C014 N00C C00O 119.2(3) . . ?
C02B O00D C02L 117.8(4) . . ?
C00H C00E N00B 119.8(3) . . ?
C00H C00E C027 120.9(4) . . ?
C027 C00E N00B 119.1(4) . . ?
C00N C00F N008 120.4(3) . . ?
C018 C00F N008 120.5(3) . . ?
C018 C00F C00N 119.1(3) . . ?
C011 C00G N008 120.7(3) . . ?
C01E C00G N008 120.8(3) . . ?
C01E C00G C011 118.4(3) . . ?
C00E C00H H00H 120.2 . . ?
C00E C00H C00U 119.6(4) . . ?
C00U C00H H00H 120.2 . . ?
C00Q C00I N008 119.9(3) . . ?
C01M C00I N008 122.2(3) . . ?
C01M C00I C00Q 117.9(3) . . ?
C00L C00J N00C 120.1(4) . . ?
C00L C00J C02D 118.7(4) . . ?
C02D C00J N00C 121.2(4) . . ?
C013 C00K H00K 120.2 . . ?
C013 C00K C01D 119.6(4) . . ?
C01D C00K H00K 120.2 . . ?
C00J C00L H00L 119.5 . . ?
C010 C00L C00J 121.0(4) . . ?
C010 C00L H00L 119.5 . . ?
C01D C00M N00A 120.1(3) . . ?
C01D C00M C01V 118.8(4) . . ?
C01V C00M N00A 121.2(3) . . ?
C00F C00N H00N 119.7 . . ?
C015 C00N C00F 120.6(4) . . ?
C015 C00N H00N 119.7 . . ?
C024 C00O N00C 120.9(4) . . ?
C02E C00O N00C 120.1(4) . . ?
C02E C00O C024 118.8(4) . . ?
C00Q C00P C01I 128.4(4) . . ?
C01C C00P C00Q 120.8(4) . . ?
C01C C00P C01I 110.8(3) . . ?
C00I C00Q H00Q 119.5 . . ?
C00P C00Q C00I 121.0(4) . . ?
C00P C00Q H00Q 119.5 . . ?
C021 C00R N00B 120.3(4) . . ?
C021 C00R C02A 119.1(4) . . ?
C02A C00R N00B 120.6(4) . . ?
O005 C00S C01P 116.1(4) . . ?
C01G C00S O005 124.6(4) . . ?
C01G C00S C01P 119.3(4) . . ?
C017 C00T N00B 120.6(3) . . ?
C017 C00T C01R 117.7(4) . . ?
C01R C00T N00B 121.7(3) . . ?
C00H C00U C01I 120.6(4) . . ?
C01B C00U C00H 116.4(4) . . ?
C01B C00U C01I 122.8(4) . . ?
O001 C00V C01Q 115.3(3) . . ?
C012 C00V O001 125.3(4) . . ?
C012 C00V C01Q 119.4(4) . . ?
N00A C00W C022 119.3(4) . . ?
C01U C00W N00A 122.2(4) . . ?
C01U C00W C022 118.5(4) . . ?
C00Y C00X H00X 120.1 . . ?
C00Y C00X C018 119.7(4) . . ?
C018 C00X H00X 120.1 . . ?
O004 C00Y C00X 123.4(4) . . ?
O004 C00Y C015 116.6(3) . . ?
C015 C00Y C00X 120.0(3) . . ?
C014 C00Z H00Z 119.2 . . ?
C01Z C00Z H00Z 119.2 . . ?
C01Z C00Z C014 121.5(3) . . ?
C00L C010 C01I 128.3(4) . . ?
C01J C010 C00L 120.6(4) . . ?
C01J C010 C01I 111.1(3) . . ?
C00G C011 H011 119.7 . . ?
C01S C011 C00G 120.6(4) . . ?
C01S C011 H011 119.7 . . ?
C00V C012 H012 120.0 . . ?
C00V C012 C017 120.0(4) . . ?
C017 C012 H012 120.0 . . ?
O002 C013 C00K 124.7(4) . . ?
O002 C013 C01K 116.2(3) . . ?
C00K C013 C01K 119.1(4) . . ?
N00C C014 C01O 120.7(3) . . ?
C00Z C014 N00C 121.8(3) . . ?
C00Z C014 C01O 117.5(4) . . ?
C00N C015 C00Y 120.0(4) . . ?
C00N C015 H015 120.0 . . ?
C00Y C015 H015 120.0 . . ?
C01A C016 N00A 119.7(3) . . ?
C01A C016 C01H 118.1(4) . . ?
C01H C016 N00A 122.2(3) . . ?
C00T C017 C012 121.3(4) . . ?
C00T C017 H017 119.3 . . ?
C012 C017 H017 119.3 . . ?
C00F C018 C00X 120.5(4) . . ?
C00F C018 H018 119.7 . . ?
C00X C018 H018 119.7 . . ?
C01F C019 C01I 123.9(4) . . ?
C01F C019 C01U 117.5(4) . . ?
C01U C019 C01I 118.5(4) . . ?
C016 C01A H01A 119.5 . . ?
C01G C01A C016 121.1(4) . . ?
C01G C01A H01A 119.5 . . ?
O003 C01B C00U 121.0(4) . . ?
C026 C01B O003 116.1(4) . . ?
C026 C01B C00U 122.8(4) . . ?
C00P C01C C01J 108.5(3) . . ?
C00P C01C C01L 120.7(4) . . ?
C01L C01C C01J 130.7(4) . . ?
C00K C01D H01D 119.2 . . ?
C00M C01D C00K 121.5(4) . . ?
C00M C01D H01D 119.2 . . ?
C00G C01E H01E 119.5 . . ?
C025 C01E C00G 121.0(4) . . ?
C025 C01E H01E 119.5 . . ?
C019 C01F O003 120.7(4) . . ?
C028 C01F O003 115.5(4) . . ?
C028 C01F C019 123.7(4) . . ?
C00S C01G C01A 120.2(4) . . ?
C00S C01G H01G 119.9 . . ?
C01A C01G H01G 119.9 . . ?
C016 C01H H01H 119.7 . . ?
C01P C01H C016 120.6(4) . . ?
C01P C01H H01H 119.7 . . ?
C00U C01I C00P 109.3(3) . . ?
C00U C01I C010 113.6(3) . . ?
C00U C01I C019 109.0(4) . . ?
C010 C01I C00P 101.0(3) . . ?
C019 C01I C00P 110.6(3) . . ?
C019 C01I C010 113.0(3) . . ?
C010 C01J C01C 108.6(3) . . ?
C010 C01J C01W 121.1(4) . . ?
C01W C01J C01C 130.3(4) . . ?
C013 C01K H01K 119.7 . . ?
C01V C01K C013 120.5(4) . . ?
C01V C01K H01K 119.7 . . ?
C01C C01L H01L 120.4 . . ?
C01C C01L C01M 119.2(4) . . ?
C01M C01L H01L 120.4 . . ?
C00I C01M C01L 120.3(4) . . ?
C00I C01M H01M 119.8 . . ?
C01L C01M H01M 119.8 . . ?
C021 C01N H01N 120.1 . . ?
C029 C01N H01N 120.1 . . ?
C029 C01N C021 119.7(4) . . ?
C014 C01O H01O 119.7 . . ?
C023 C01O C014 120.7(4) . . ?
C023 C01O H01O 119.7 . . ?
C00S C01P H01P 119.7 . . ?
C01H C01P C00S 120.6(4) . . ?
C01H C01P H01P 119.7 . . ?
C00V C01Q H01Q 119.6 . . ?
C01R C01Q C00V 120.8(4) . . ?
C01R C01Q H01Q 119.6 . . ?
C00T C01R H01R 119.6 . . ?
C01Q C01R C00T 120.7(4) . . ?
C01Q C01R H01R 119.6 . . ?
C011 C01S H01S 119.9 . . ?
C011 C01S C01X 120.2(4) . . ?
C01X C01S H01S 119.9 . . ?
O006 C01T C01Z 125.4(4) . . ?
O006 C01T C023 115.5(3) . . ?
C01Z C01T C023 119.1(4) . . ?
C00W C01U C019 120.2(4) . . ?
C00W C01U H01U 119.9 . . ?
C019 C01U H01U 119.9 . . ?
C00M C01V H01V 119.8 . . ?
C01K C01V C00M 120.5(4) . . ?
C01K C01V H01V 119.8 . . ?
C01J C01W H01W 120.3 . . ?
C01J C01W C02D 119.3(4) . . ?
C02D C01W H01W 120.3 . . ?
O007 C01X C01S 115.3(4) . . ?
O007 C01X C025 124.6(4) . . ?
C025 C01X C01S 120.0(4) . . ?
C029 C01Y H01Y 120.1 . . ?
C02A C01Y H01Y 120.1 . . ?
C02A C01Y C029 119.8(4) . . ?
C00Z C01Z H01Z 119.9 . . ?
C01T C01Z C00Z 120.2(4) . . ?
C01T C01Z H01Z 119.9 . . ?
C024 C020 H020 120.4 . . ?
C02B C020 H020 120.4 . . ?
C02B C020 C024 119.2(4) . . ?
C00R C021 C01N 120.6(4) . . ?
C00R C021 H021 119.7 . . ?
C01N C021 H021 119.7 . . ?
C00W C022 H022 119.4 . . ?
C028 C022 C00W 121.2(4) . . ?
C028 C022 H022 119.4 . . ?
C01O C023 C01T 121.0(4) . . ?
C01O C023 H023 119.5 . . ?
C01T C023 H023 119.5 . . ?
C00O C024 C020 121.3(4) . . ?
C00O C024 H024 119.4 . . ?
C020 C024 H024 119.4 . . ?
C01E C025 H025 120.2 . . ?
C01X C025 C01E 119.5(4) . . ?
C01X C025 H025 120.2 . . ?
C01B C026 H026 120.1 . . ?
C027 C026 C01B 119.8(4) . . ?
C027 C026 H026 120.1 . . ?
C00E C027 H027 119.7 . . ?
C026 C027 C00E 120.5(4) . . ?
C026 C027 H027 119.7 . . ?
C01F C028 C022 118.8(4) . . ?
C01F C028 H028 120.6 . . ?
C022 C028 H028 120.6 . . ?
O009 C029 C01N 124.9(4) . . ?
O009 C029 C01Y 114.9(4) . . ?
C01N C029 C01Y 120.2(4) . . ?
C00R C02A H02A 119.7 . . ?
C01Y C02A C00R 120.5(4) . . ?
C01Y C02A H02A 119.7 . . ?
O00D C02B C020 124.5(4) . . ?
O00D C02B C02I 115.7(4) . . ?
C020 C02B C02I 119.8(4) . . ?
O001 C02C H02B 109.5 . . ?
O001 C02C H02C 109.5 . . ?
O001 C02C H02D 109.5 . . ?
H02B C02C H02C 109.5 . . ?
H02B C02C H02D 109.5 . . ?
H02C C02C H02D 109.5 . . ?
C00J C02D C01W 119.3(4) . . ?
C00J C02D H02E 120.4 . . ?
C01W C02D H02E 120.4 . . ?
C00O C02E H02F 119.8 . . ?
C00O C02E C02I 120.4(4) . . ?
C02I C02E H02F 119.8 . . ?
O004 C02F H02G 109.5 . . ?
O004 C02F H02H 109.5 . . ?
O004 C02F H02I 109.5 . . ?
H02G C02F H02H 109.5 . . ?
H02G C02F H02I 109.5 . . ?
H02H C02F H02I 109.5 . . ?
O002 C02G H02J 109.5 . . ?
O002 C02G H02K 109.5 . . ?
O002 C02G H02L 109.5 . . ?
H02J C02G H02K 109.5 . . ?
H02J C02G H02L 109.5 . . ?
H02K C02G H02L 109.5 . . ?
O005 C02H H02M 109.5 . . ?
O005 C02H H02N 109.5 . . ?
O005 C02H H02O 109.5 . . ?
H02M C02H H02N 109.5 . . ?
H02M C02H H02O 109.5 . . ?
H02N C02H H02O 109.5 . . ?
C02B C02I C02E 120.4(4) . . ?
C02B C02I H02P 119.8 . . ?
C02E C02I H02P 119.8 . . ?
O006 C02J H02Q 109.5 . . ?
O006 C02J H02R 109.5 . . ?
O006 C02J H02S 109.5 . . ?
H02Q C02J H02R 109.5 . . ?
H02Q C02J H02S 109.5 . . ?
H02R C02J H02S 109.5 . . ?
O009 C02K H02T 109.5 . . ?
O009 C02K H02U 109.5 . . ?
O009 C02K H02V 109.5 . . ?
H02T C02K H02U 109.5 . . ?
H02T C02K H02V 109.5 . . ?
H02U C02K H02V 109.5 . . ?
O00D C02L H02W 109.5 . . ?
O00D C02L H02X 109.5 . . ?
O00D C02L H02Y 109.5 . . ?
H02W C02L H02X 109.5 . . ?
H02W C02L H02Y 109.5 . . ?
H02X C02L H02Y 109.5 . . ?
O007 C02M H02Z 109.5 . . ?
O007 C02M H 109.5 . . ?
O007 C02M HA 109.5 . . ?
H02Z C02M H 109.5 . . ?
H02Z C02M HA 109.5 . . ?
H C02M HA 109.5 . . ?

loop_
_geom_bond_atom_site_label_1
_geom_bond_atom_site_label_2
_geom_bond_distance
_geom_bond_site_symmetry_2
_geom_bond_publ_flag
O001 C00V 1.377(5) . ?
O001 C02C 1.422(5) . ?
O002 C013 1.367(5) . ?
O002 C02G 1.426(5) . ?
O003 C01B 1.385(4) . ?
O003 C01F 1.421(5) . ?
O004 C00Y 1.376(4) . ?
O004 C02F 1.427(5) . ?
O005 C00S 1.381(5) . ?
O005 C02H 1.429(6) . ?
O006 C01T 1.377(5) . ?
O006 C02J 1.420(5) . ?
O007 C01X 1.377(5) . ?
O007 C02M 1.418(6) . ?
N008 C00F 1.429(4) . ?
N008 C00G 1.423(5) . ?
N008 C00I 1.411(4) . ?
O009 C029 1.375(5) . ?
O009 C02K 1.434(6) . ?
N00A C00M 1.434(5) . ?
N00A C00W 1.410(5) . ?
N00A C016 1.420(5) . ?
N00B C00E 1.430(5) . ?
N00B C00R 1.433(5) . ?
N00B C00T 1.406(5) . ?
N00C C00J 1.427(5) . ?
N00C C00O 1.432(5) . ?
N00C C014 1.402(5) . ?
O00D C02B 1.376(5) . ?
O00D C02L 1.414(7) . ?
C00E C00H 1.384(5) . ?
C00E C027 1.389(6) . ?
C00F C00N 1.391(5) . ?
C00F C018 1.391(5) . ?
C00G C011 1.397(5) . ?
C00G C01E 1.392(5) . ?
C00H H00H 0.9500 . ?
C00H C00U 1.419(5) . ?
C00I C00Q 1.408(5) . ?
C00I C01M 1.384(5) . ?
C00J C00L 1.387(5) . ?
C00J C02D 1.404(6) . ?
C00K H00K 0.9500 . ?
C00K C013 1.384(5) . ?
C00K C01D 1.386(5) . ?
C00L H00L 0.9500 . ?
C00L C010 1.381(5) . ?
C00M C01D 1.376(5) . ?
C00M C01V 1.388(5) . ?
C00N H00N 0.9500 . ?
C00N C015 1.384(5) . ?
C00O C024 1.379(6) . ?
C00O C02E 1.374(6) . ?
C00P C00Q 1.372(5) . ?
C00P C01C 1.363(6) . ?
C00P C01I 1.542(5) . ?
C00Q H00Q 0.9500 . ?
C00R C021 1.380(5) . ?
C00R C02A 1.393(6) . ?
C00S C01G 1.378(6) . ?
C00S C01P 1.387(6) . ?
C00T C017 1.391(5) . ?
C00T C01R 1.397(5) . ?
C00U C01B 1.410(6) . ?
C00U C01I 1.514(5) . ?
C00V C012 1.376(5) . ?
C00V C01Q 1.384(5) . ?
C00W C01U 1.377(6) . ?
C00W C022 1.412(6) . ?
C00X H00X 0.9500 . ?
C00X C00Y 1.389(5) . ?
C00X C018 1.391(5) . ?
C00Y C015 1.387(6) . ?
C00Z H00Z 0.9500 . ?
C00Z C014 1.394(5) . ?
C00Z C01Z 1.385(6) . ?
C010 C01I 1.532(5) . ?
C010 C01J 1.363(6) . ?
C011 H011 0.9500 . ?
C011 C01S 1.374(5) . ?
C012 H012 0.9500 . ?
C012 C017 1.394(5) . ?
C013 C01K 1.396(6) . ?
C014 C01O 1.403(5) . ?
C015 H015 0.9500 . ?
C016 C01A 1.392(5) . ?
C016 C01H 1.398(5) . ?
C017 H017 0.9500 . ?
C018 H018 0.9500 . ?
C019 C01F 1.372(6) . ?
C019 C01I 1.519(5) . ?
C019 C01U 1.429(6) . ?
C01A H01A 0.9500 . ?
C01A C01G 1.383(6) . ?
C01B C026 1.365(6) . ?
C01C C01J 1.505(5) . ?
C01C C01L 1.369(6) . ?
C01D H01D 0.9500 . ?
C01E H01E 0.9500 . ?
C01E C025 1.388(6) . ?
C01F C028 1.345(6) . ?
C01G H01G 0.9500 . ?
C01H H01H 0.9500 . ?
C01H C01P 1.379(6) . ?
C01J C01W 1.366(6) . ?
C01K H01K 0.9500 . ?
C01K C01V 1.376(6) . ?
C01L H01L 0.9500 . ?
C01L C01M 1.427(6) . ?
C01M H01M 0.9500 . ?
C01N H01N 0.9500 . ?
C01N C021 1.390(6) . ?
C01N C029 1.379(6) . ?
C01O H01O 0.9500 . ?
C01O C023 1.379(6) . ?
C01P H01P 0.9500 . ?
C01Q H01Q 0.9500 . ?
C01Q C01R 1.382(6) . ?
C01R H01R 0.9500 . ?
C01S H01S 0.9500 . ?
C01S C01X 1.389(6) . ?
C01T C01Z 1.383(5) . ?
C01T C023 1.384(6) . ?
C01U H01U 0.9500 . ?
C01V H01V 0.9500 . ?
C01W H01W 0.9500 . ?
C01W C02D 1.433(6) . ?
C01X C025 1.381(6) . ?
C01Y H01Y 0.9500 . ?
C01Y C029 1.385(6) . ?
C01Y C02A 1.382(6) . ?
C01Z H01Z 0.9500 . ?
C020 H020 0.9500 . ?
C020 C024 1.384(6) . ?
C020 C02B 1.376(6) . ?
C021 H021 0.9500 . ?
C022 H022 0.9500 . ?
C022 C028 1.376(6) . ?
C023 H023 0.9500 . ?
C024 H024 0.9500 . ?
C025 H025 0.9500 . ?
C026 H026 0.9500 . ?
C026 C027 1.346(6) . ?
C027 H027 0.9500 . ?
C028 H028 0.9500 . ?
C02A H02A 0.9500 . ?
C02B C02I 1.379(7) . ?
C02C H02B 0.9800 . ?
C02C H02C 0.9800 . ?
C02C H02D 0.9800 . ?
C02D H02E 0.9500 . ?
C02E H02F 0.9500 . ?
C02E C02I 1.379(6) . ?
C02F H02G 0.9800 . ?
C02F H02H 0.9800 . ?
C02F H02I 0.9800 . ?
C02G H02J 0.9800 . ?
C02G H02K 0.9800 . ?
C02G H02L 0.9800 . ?
C02H H02M 0.9800 . ?
C02H H02N 0.9800 . ?
C02H H02O 0.9800 . ?
C02I H02P 0.9500 . ?
C02J H02Q 0.9800 . ?
C02J H02R 0.9800 . ?
C02J H02S 0.9800 . ?
C02K H02T 0.9800 . ?
C02K H02U 0.9800 . ?
C02K H02V 0.9800 . ?
C02L H02W 0.9800 . ?
C02L H02X 0.9800 . ?
C02L H02Y 0.9800 . ?
C02M H02Z 0.9800 . ?
C02M H 0.9800 . ?
C02M HA 0.9800 . ?

loop_
_geom_torsion_atom_site_label_1
_geom_torsion_atom_site_label_2
_geom_torsion_atom_site_label_3
_geom_torsion_atom_site_label_4
_geom_torsion
_geom_torsion_site_symmetry_1
_geom_torsion_site_symmetry_2
_geom_torsion_site_symmetry_3
_geom_torsion_site_symmetry_4
_geom_torsion_publ_flag
O001 C00V C012 C017 -177.4(4) . . . . ?
O001 C00V C01Q C01R 178.0(4) . . . . ?
O002 C013 C01K C01V 179.8(4) . . . . ?
O003 C01B C026 C027 179.5(4) . . . . ?
O003 C01F C028 C022 178.5(3) . . . . ?
O004 C00Y C015 C00N -178.7(4) . . . . ?
O005 C00S C01G C01A 177.4(4) . . . . ?
O005 C00S C01P C01H -178.9(4) . . . . ?
O006 C01T C01Z C00Z 179.5(4) . . . . ?
O006 C01T C023 C01O -179.2(4) . . . . ?
O007 C01X C025 C01E 177.8(4) . . . . ?
N008 C00F C00N C015 -179.0(3) . . . . ?
N008 C00F C018 C00X 179.6(4) . . . . ?
N008 C00G C011 C01S 177.0(3) . . . . ?
N008 C00G C01E C025 -178.4(3) . . . . ?
N008 C00I C00Q C00P 177.1(3) . . . . ?
N008 C00I C01M C01L -176.5(4) . . . . ?
N00A C00M C01D C00K -178.4(4) . . . . ?
N00A C00M C01V C01K 179.1(4) . . . . ?
N00A C00W C01U C019 179.5(3) . . . . ?
N00A C00W C022 C028 178.8(4) . . . . ?
N00A C016 C01A C01G 178.6(3) . . . . ?
N00A C016 C01H C01P 179.9(4) . . . . ?
N00B C00E C00H C00U 175.7(3) . . . . ?
N00B C00E C027 C026 -175.6(4) . . . . ?
N00B C00R C021 C01N 179.4(4) . . . . ?
N00B C00R C02A C01Y -177.5(4) . . . . ?
N00B C00T C017 C012 177.7(4) . . . . ?
N00B C00T C01R C01Q -177.1(4) . . . . ?
N00C C00J C00L C010 -179.7(3) . . . . ?
N00C C00J C02D C01W -179.4(4) . . . . ?
N00C C00O C024 C020 -172.8(4) . . . . ?
N00C C00O C02E C02I 173.0(4) . . . . ?
N00C C014 C01O C023 178.2(4) . . . . ?
O00D C02B C02I C02E -175.4(5) . . . . ?
C00E N00B C00R C021 71.4(5) . . . . ?
C00E N00B C00R C02A -110.2(4) . . . . ?
C00E N00B C00T C017 -1.5(6) . . . . ?
C00E N00B C00T C01R 177.2(4) . . . . ?
C00E C00H C00U C01B 0.8(5) . . . . ?
C00E C00H C00U C01I -173.7(3) . . . . ?
C00F N008 C00G C011 137.3(4) . . . . ?
C00F N008 C00G C01E -43.4(5) . . . . ?
C00F N008 C00I C00Q 150.4(4) . . . . ?
C00F N008 C00I C01M -31.0(5) . . . . ?
C00F C00N C015 C00Y -0.5(6) . . . . ?
C00G N008 C00F C00N -46.7(5) . . . . ?
C00G N008 C00F C018 133.0(4) . . . . ?
C00G N008 C00I C00Q -32.6(5) . . . . ?
C00G N008 C00I C01M 146.0(4) . . . . ?
C00G C011 C01S C01X 1.1(6) . . . . ?
C00G C01E C025 C01X 1.6(6) . . . . ?
C00H C00E C027 C026 -0.2(6) . . . . ?
C00H C00U C01B O003 -179.2(3) . . . . ?
C00H C00U C01B C026 -2.0(5) . . . . ?
C00H C00U C01I C00P 69.9(4) . . . . ?
C00H C00U C01I C010 -42.1(5) . . . . ?
C00H C00U C01I C019 -169.2(3) . . . . ?
C00I N008 C00F C00N 130.4(4) . . . . ?
C00I N008 C00F C018 -50.0(5) . . . . ?
C00I N008 C00G C011 -39.7(5) . . . . ?
C00I N008 C00G C01E 139.5(4) . . . . ?
C00J N00C C00O C024 -89.3(5) . . . . ?
C00J N00C C00O C02E 96.2(5) . . . . ?
C00J N00C C014 C00Z -16.7(6) . . . . ?
C00J N00C C014 C01O 165.1(4) . . . . ?
C00J C00L C010 C01I 179.1(4) . . . . ?
C00J C00L C010 C01J -1.2(6) . . . . ?
C00K C013 C01K C01V 1.7(6) . . . . ?
C00L C00J C02D C01W 0.8(6) . . . . ?
C00L C010 C01I C00P -179.7(4) . . . . ?
C00L C010 C01I C00U -62.8(5) . . . . ?
C00L C010 C01I C019 62.2(5) . . . . ?
C00L C010 C01J C01C -179.8(3) . . . . ?
C00L C010 C01J C01W 1.4(6) . . . . ?
C00M N00A C00W C01U 155.6(4) . . . . ?
C00M N00A C00W C022 -25.0(5) . . . . ?
C00M N00A C016 C01A -32.9(5) . . . . ?
C00M N00A C016 C01H 145.3(4) . . . . ?
C00N C00F C018 C00X -0.8(6) . . . . ?
C00O N00C C00J C00L -79.7(5) . . . . ?
C00O N00C C00J C02D 100.6(5) . . . . ?
C00O N00C C014 C00Z 169.8(4) . . . . ?
C00O N00C C014 C01O -8.4(6) . . . . ?
C00O C02E C02I C02B -0.9(8) . . . . ?
C00P C01C C01J C010 -0.5(4) . . . . ?
C00P C01C C01J C01W 178.1(4) . . . . ?
C00P C01C C01L C01M 0.3(6) . . . . ?
C00Q C00I C01M C01L 2.1(6) . . . . ?
C00Q C00P C01C C01J -178.1(3) . . . . ?
C00Q C00P C01C C01L 0.3(6) . . . . ?
C00Q C00P C01I C00U 57.9(5) . . . . ?
C00Q C00P C01I C010 178.0(4) . . . . ?
C00Q C00P C01I C019 -62.1(5) . . . . ?
C00R N00B C00E C00H 85.4(4) . . . . ?
C00R N00B C00E C027 -99.1(4) . . . . ?
C00R N00B C00T C017 -176.5(4) . . . . ?
C00R N00B C00T C01R 2.3(6) . . . . ?
C00T N00B C00E C00H -89.7(4) . . . . ?
C00T N00B C00E C027 85.8(5) . . . . ?
C00T N00B C00R C021 -113.6(4) . . . . ?
C00T N00B C00R C02A 64.8(5) . . . . ?
C00U C01B C026 C027 2.2(6) . . . . ?
C00V C012 C017 C00T -0.7(6) . . . . ?
C00V C01Q C01R C00T -0.5(7) . . . . ?
C00W N00A C00M C01D 117.4(4) . . . . ?
C00W N00A C00M C01V -62.1(5) . . . . ?
C00W N00A C016 C01A 140.7(4) . . . . ?
C00W N00A C016 C01H -41.1(5) . . . . ?
C00W C022 C028 C01F 1.9(6) . . . . ?
C00X C00Y C015 C00N -0.9(6) . . . . ?
C00Y C00X C018 C00F -0.6(6) . . . . ?
C00Z C014 C01O C023 0.0(6) . . . . ?
C010 C01J C01W C02D -0.5(6) . . . . ?
C011 C00G C01E C025 0.9(6) . . . . ?
C011 C01S C01X O007 -179.0(4) . . . . ?
C011 C01S C01X C025 1.5(6) . . . . ?
C012 C00V C01Q C01R -1.3(7) . . . . ?
C013 C00K C01D C00M -0.4(6) . . . . ?
C013 C01K C01V C00M -0.9(7) . . . . ?
C014 N00C C00J C00L 106.8(4) . . . . ?
C014 N00C C00J C02D -72.9(5) . . . . ?
C014 N00C C00O C024 84.3(5) . . . . ?
C014 N00C C00O C02E -90.2(5) . . . . ?
C014 C00Z C01Z C01T 0.0(6) . . . . ?
C014 C01O C023 C01T -0.7(7) . . . . ?
C016 N00A C00M C01D -68.6(5) . . . . ?
C016 N00A C00M C01V 111.8(4) . . . . ?
C016 N00A C00W C01U -18.0(6) . . . . ?
C016 N00A C00W C022 161.4(4) . . . . ?
C016 C01A C01G C00S 1.7(6) . . . . ?
C016 C01H C01P C00S 1.4(6) . . . . ?
C017 C00T C01R C01Q 1.7(6) . . . . ?
C018 C00F C00N C015 1.4(6) . . . . ?
C018 C00X C00Y O004 179.1(4) . . . . ?
C018 C00X C00Y C015 1.5(6) . . . . ?
C019 C01F C028 C022 -0.3(6) . . . . ?
C01A C016 C01H C01P -1.8(6) . . . . ?
C01B O003 C01F C019 11.7(5) . . . . ?
C01B O003 C01F C028 -167.0(3) . . . . ?
C01B C00U C01I C00P -104.2(4) . . . . ?
C01B C00U C01I C010 143.8(3) . . . . ?
C01B C00U C01I C019 16.8(5) . . . . ?
C01B C026 C027 C00E -1.0(6) . . . . ?
C01C C00P C00Q C00I 0.4(6) . . . . ?
C01C C00P C01I C00U -121.0(4) . . . . ?
C01C C00P C01I C010 -0.9(4) . . . . ?
C01C C00P C01I C019 119.0(4) . . . . ?
C01C C01J C01W C02D -178.9(4) . . . . ?
C01C C01L C01M C00I -1.5(6) . . . . ?
C01D C00K C013 O002 -179.0(4) . . . . ?
C01D C00K C013 C01K -1.0(6) . . . . ?
C01D C00M C01V C01K -0.5(6) . . . . ?
C01E C00G C011 C01S -2.2(6) . . . . ?
C01F O003 C01B C00U -10.5(5) . . . . ?
C01F O003 C01B C026 172.1(3) . . . . ?
C01F C019 C01I C00P 104.5(4) . . . . ?
C01F C019 C01I C00U -15.7(5) . . . . ?
C01F C019 C01I C010 -143.1(4) . . . . ?
C01F C019 C01U C00W 1.4(5) . . . . ?
C01G C00S C01P C01H 0.7(6) . . . . ?
C01H C016 C01A C01G 0.3(6) . . . . ?
C01I C00P C00Q C00I -178.5(4) . . . . ?
C01I C00P C01C C01J 0.9(4) . . . . ?
C01I C00P C01C C01L 179.3(3) . . . . ?
C01I C00U C01B O003 -4.9(5) . . . . ?
C01I C00U C01B C026 172.3(4) . . . . ?
C01I C010 C01J C01C -0.1(4) . . . . ?
C01I C010 C01J C01W -178.9(4) . . . . ?
C01I C019 C01F O003 2.6(5) . . . . ?
C01I C019 C01F C028 -178.8(4) . . . . ?
C01I C019 C01U C00W 179.0(3) . . . . ?
C01J C010 C01I C00P 0.6(4) . . . . ?
C01J C010 C01I C00U 117.5(4) . . . . ?
C01J C010 C01I C019 -117.6(4) . . . . ?
C01J C01C C01L C01M 178.2(4) . . . . ?
C01J C01W C02D C00J -0.7(6) . . . . ?
C01L C01C C01J C010 -178.7(4) . . . . ?
C01L C01C C01J C01W -0.1(7) . . . . ?
C01M C00I C00Q C00P -1.5(6) . . . . ?
C01P C00S C01G C01A -2.2(6) . . . . ?
C01Q C00V C012 C017 1.9(6) . . . . ?
C01R C00T C017 C012 -1.0(6) . . . . ?
C01S C01X C025 C01E -2.8(6) . . . . ?
C01U C00W C022 C028 -1.8(6) . . . . ?
C01U C019 C01F O003 179.9(3) . . . . ?
C01U C019 C01F C028 -1.4(6) . . . . ?
C01U C019 C01I C00P -72.9(4) . . . . ?
C01U C019 C01I C00U 167.0(3) . . . . ?
C01U C019 C01I C010 39.6(5) . . . . ?
C01V C00M C01D C00K 1.1(6) . . . . ?
C01Z C00Z C014 N00C -177.9(4) . . . . ?
C01Z C00Z C014 C01O 0.3(6) . . . . ?
C01Z C01T C023 C01O 1.0(7) . . . . ?
C020 C02B C02I C02E 3.4(8) . . . . ?
C021 C00R C02A C01Y 0.9(6) . . . . ?
C021 C01N C029 O009 -178.8(4) . . . . ?
C021 C01N C029 C01Y 2.0(7) . . . . ?
C022 C00W C01U C019 0.1(5) . . . . ?
C023 C01T C01Z C00Z -0.6(7) . . . . ?
C024 C00O C02E C02I -1.7(7) . . . . ?
C024 C020 C02B O00D 175.5(4) . . . . ?
C024 C020 C02B C02I -3.3(7) . . . . ?
C027 C00E C00H C00U 0.3(5) . . . . ?
C029 C01N C021 C00R -2.5(7) . . . . ?
C029 C01Y C02A C00R -1.4(7) . . . . ?
C02A C00R C021 C01N 1.0(6) . . . . ?
C02A C01Y C029 O009 -179.4(4) . . . . ?
C02A C01Y C029 C01N -0.1(7) . . . . ?
C02B C020 C024 C00O 0.7(6) . . . . ?
C02C O001 C00V C012 -11.4(6) . . . . ?
C02C O001 C00V C01Q 169.4(4) . . . . ?
C02D C00J C00L C010 0.1(6) . . . . ?
C02E C00O C024 C020 1.8(6) . . . . ?
C02F O004 C00Y C00X 39.5(6) . . . . ?
C02F O004 C00Y C015 -142.8(4) . . . . ?
C02G O002 C013 C00K 0.0(6) . . . . ?
C02G O002 C013 C01K -178.0(4) . . . . ?
C02H O005 C00S C01G 7.1(6) . . . . ?
C02H O005 C00S C01P -173.2(4) . . . . ?
C02J O006 C01T C01Z 0.4(7) . . . . ?
C02J O006 C01T C023 -179.5(5) . . . . ?
C02K O009 C029 C01N -1.9(7) . . . . ?
C02K O009 C029 C01Y 177.4(4) . . . . ?
C02L O00D C02B C020 -2.0(7) . . . . ?
C02L O00D C02B C02I 176.8(5) . . . . ?
C02M O007 C01X C01S 176.4(4) . . . . ?
C02M O007 C01X C025 -4.1(7) . . . . ?
